data_7213665
loop_
_publ_author_name
'Mocilac, Pavle'
'Gallagher, John F.'

_publ_section_title
;
 Halogen bonding directed supramolecular assembly in bromo-substituted
 trezimides and tennimides
;
_journal_issue 10
_journal_name_full CrystEngComm
_journal_page_first 1893
_journal_paper_doi 10.1039/c3ce42168f
_journal_volume 16
_journal_year 2014
_chemical_formula_moiety '2(C39 H21 Br3 N6 O6), C4 H8 O2'
_chemical_formula_sum 'C82 H50 Br6 N12 O14'
_chemical_formula_weight 1906.74
_chemical_name_systematic
;
?
;
_space_group_IT_number 14
_symmetry_cell_setting monoclinic
_symmetry_space_group_name_Hall '-P 2yn'
_symmetry_space_group_name_H-M 'P 1 21/n 1'
_atom_sites_solution_hydrogens geom
_atom_sites_solution_primary direct
_atom_sites_solution_secondary difmap
_audit_creation_method SHELXL-97
_cell_angle_alpha 90.00
_cell_angle_beta 110.447(3)
_cell_angle_gamma 90.00
_cell_formula_units_Z 4
_cell_length_a 10.9440(3)
_cell_length_b 65.6499(13)
_cell_length_c 11.2294(3)
_cell_measurement_reflns_used 5859
_cell_measurement_temperature 294(2)
_cell_measurement_theta_max 26.95
_cell_measurement_theta_min 2.14
_cell_volume 7559.7(4)
_computing_cell_refinement
;
CrysAlisPro, Agilent Technologies,
Version 1.171.34.49 (release 20-01-2011 CrysAlis171 .NET)
(compiled Jan 20 2011,15:58:25)
;
_computing_data_collection
;
CrysAlisPro, Agilent Technologies,
Version 1.171.34.49 (release 20-01-2011 CrysAlis171 .NET)
(compiled Jan 20 2011,15:58:25)
;
_computing_data_reduction
;
CrysAlisPro, Agilent Technologies,
Version 1.171.34.49 (release 20-01-2011 CrysAlis171 .NET)
(compiled Jan 20 2011,15:58:25)
;
_computing_molecular_graphics 'PLATON (Spek, 2009)'
_computing_publication_material SHELXL97
_computing_structure_refinement 'SHELXL97 (Sheldrick, 2008) and SORTX (McArdle, 1995)'
_computing_structure_solution 'SHELXS97 (Sheldrick, 2008)'
_diffrn_ambient_temperature 294(1)
_diffrn_measured_fraction_theta_full 1.000
_diffrn_measured_fraction_theta_max 0.959
_diffrn_measurement_device 'Xcalibur, Sapphire3, Gemini Ultra'
_diffrn_measurement_method '\w scans'
_diffrn_radiation_monochromator graphite
_diffrn_radiation_source 'Enhance (Mo) X-ray Source'
_diffrn_radiation_type MoK\a
_diffrn_radiation_wavelength 0.71073
_diffrn_reflns_av_R_equivalents 0.0505
_diffrn_reflns_av_sigmaI/netI 0.0746
_diffrn_reflns_limit_h_max 13
_diffrn_reflns_limit_h_min -13
_diffrn_reflns_limit_k_max 78
_diffrn_reflns_limit_k_min -83
_diffrn_reflns_limit_l_max 14
_diffrn_reflns_limit_l_min -14
_diffrn_reflns_number 32690
_diffrn_reflns_theta_full 26.00
_diffrn_reflns_theta_max 27.01
_diffrn_reflns_theta_min 2.15
_diffrn_standards_decay_% 1
_diffrn_standards_interval_time 60
_diffrn_standards_number 5670
_exptl_absorpt_coefficient_mu 3.263
_exptl_absorpt_correction_T_max 0.7803
_exptl_absorpt_correction_T_min 0.2817
_exptl_absorpt_correction_type analytical
_exptl_absorpt_process_details '(ABSFAC, Clark and Reid, 1998)'
_exptl_crystal_colour Colourless
_exptl_crystal_density_diffrn 1.675
_exptl_crystal_density_method 'not measured'
_exptl_crystal_description Plate
_exptl_crystal_F_000 3792
_exptl_crystal_size_max 0.52
_exptl_crystal_size_mid 0.29
_exptl_crystal_size_min 0.08
_refine_diff_density_max 0.685
_refine_diff_density_min -0.830
_refine_diff_density_rms 0.072
_refine_ls_extinction_method none
_refine_ls_goodness_of_fit_ref 1.096
_refine_ls_hydrogen_treatment constr
_refine_ls_matrix_type full
_refine_ls_number_parameters 1047
_refine_ls_number_reflns 15826
_refine_ls_number_restraints 0
_refine_ls_restrained_S_all 1.096
_refine_ls_R_factor_all 0.1237
_refine_ls_R_factor_gt 0.0747
_refine_ls_shift/su_max 0.000
_refine_ls_shift/su_mean 0.000
_refine_ls_structure_factor_coef Fsqd
_refine_ls_weighting_details 'w=1/[\s^2^(Fo^2^)+(0.039P)^2^+11.5267P] where P=(Fo^2^+2Fc^2^)/3'
_refine_ls_weighting_scheme calc
_refine_ls_wR_factor_gt 0.1398
_refine_ls_wR_factor_ref 0.1587
_reflns_number_gt 10079
_reflns_number_total 15826
_reflns_threshold_expression I>2\s(I)
_cod_data_source_file c3ce42168f.txt
_cod_data_source_block (BrIO3)_EtOAc_[12-009]
_cod_depositor_comments
;
The following automatic conversions were performed:

'_symmetry_cell_setting' value 'Monoclinic' changed to 'monoclinic'
according to
/usr/data/users/saulius/automatic-downloads/current/RSC/lib/dictionaries/cif_core.dic
dictionary named 'cif_core.dic' version 2.4.2 from
2011-04-26.

'_exptl_absorpt_correction_type' value 'Analytical'
changed to 'analytical' according to
/usr/data/users/saulius/automatic-downloads/current/RSC/lib/dictionaries/cif_core.dic
dictionary named 'cif_core.dic' version 2.4.2 from 2011-04-26.

Automatic conversion script
Id: cif_fix_values 2281 2013-09-26 08:29:07Z andrius 
;
_cod_original_cell_volume 7559.7(3)
_cod_original_sg_symbol_H-M 'P 21/n'
_cod_database_code 7213665

loop_
_symmetry_equiv_pos_as_xyz
'x, y, z'
'-x+1/2, y+1/2, -z+1/2'
'-x, -y, -z'
'x-1/2, -y-1/2, z-1/2'

loop_
_atom_site_label
_atom_site_type_symbol
_atom_site_fract_x
_atom_site_fract_y
_atom_site_fract_z
_atom_site_U_iso_or_equiv
_atom_site_adp_type
_atom_site_occupancy
_atom_site_symmetry_multiplicity
_atom_site_calc_flag
_atom_site_refinement_flags
_atom_site_disorder_assembly
_atom_site_disorder_group
Br1A Br 0.77067(8) 0.006443(11) -0.40027(8) 0.0829(2) Uani 1 1 d . A -1
Br2A Br 1.1163(5) 0.09729(7) 0.5403(5) 0.0727(7) Uani 0.58 1 d P B -1
Br2C Br 1.0935(8) 0.09939(14) 0.5594(9) 0.121(3) Uani 0.42 1 d P B -2
Br3A Br 0.88790(11) -0.033485(12) -0.06065(10) 0.1012(3) Uani 1 1 d . . .
O1A O 0.7691(4) 0.11021(7) -0.1001(4) 0.0675(12) Uani 1 1 d . . .
C1A C 0.7531(6) 0.09259(9) -0.0847(5) 0.0458(13) Uani 1 1 d . . .
N1A N 0.6437(4) 0.08150(7) -0.1656(4) 0.0432(10) Uani 1 1 d . . .
O2A O 0.4502(5) 0.08407(8) -0.3293(4) 0.0818(15) Uani 1 1 d . . .
C2A C 0.5216(6) 0.09075(9) -0.2286(5) 0.0525(15) Uani 1 1 d . . .
O3A O 0.5418(4) 0.14426(6) 0.2090(4) 0.0562(10) Uani 1 1 d . . .
C3A C 0.5188(5) 0.12781(8) 0.1603(5) 0.0410(12) Uani 1 1 d . . .
N2A N 0.5433(4) 0.10954(6) 0.2372(4) 0.0384(10) Uani 1 1 d . . .
O4A O 0.3277(4) 0.10416(6) 0.1779(4) 0.0524(10) Uani 1 1 d . . .
C4A C 0.4365(5) 0.09805(8) 0.2326(5) 0.0407(12) Uani 1 1 d . . .
O5A O 0.5773(4) 0.00915(6) 0.2522(4) 0.0585(10) Uani 1 1 d . . .
C5A C 0.6124(5) 0.02692(8) 0.2586(5) 0.0432(12) Uani 1 1 d . . .
N3A N 0.7120(4) 0.03238(6) 0.2118(4) 0.0385(9) Uani 1 1 d . . .
O6A O 0.8340(4) 0.04955(6) 0.3923(4) 0.0554(10) Uani 1 1 d . . .
C6A C 0.8080(5) 0.04682(8) 0.2803(5) 0.0396(12) Uani 1 1 d . . .
C11 C 0.8690(5) 0.05876(7) 0.2033(5) 0.0369(11) Uani 1 1 d . . .
C12 C 0.7913(5) 0.06658(7) 0.0866(4) 0.0369(11) Uani 1 1 d . . .
H12 H 0.7056 0.0622 0.0492 0.044 Uiso 1 1 calc R . .
C13 C 0.8416(5) 0.08105(7) 0.0255(5) 0.0396(12) Uani 1 1 d . . .
C14 C 0.9708(5) 0.08655(8) 0.0787(5) 0.0472(13) Uani 1 1 d . . .
H14 H 1.0049 0.0963 0.0388 0.057 Uiso 1 1 calc R . .
C15 C 1.0498(5) 0.07776(9) 0.1902(6) 0.0510(14) Uani 1 1 d . . .
H15 H 1.1384 0.0808 0.2222 0.061 Uiso 1 1 calc R . .
C16 C 0.9978(5) 0.06454(9) 0.2542(5) 0.0479(13) Uani 1 1 d . . .
H16 H 1.0501 0.0594 0.3327 0.057 Uiso 1 1 calc R . .
C11A C 0.6723(6) 0.06304(8) -0.2170(5) 0.0443(13) Uani 1 1 d . A .
N12A N 0.7743(5) 0.06369(7) -0.2535(5) 0.0541(12) Uani 1 1 d . . .
C13A C 0.8015(7) 0.04654(10) -0.3051(6) 0.0622(17) Uani 1 1 d . A .
H13A H 0.8736 0.0464 -0.3307 0.075 Uiso 1 1 calc R . .
C14A C 0.7283(6) 0.02938(9) -0.3213(5) 0.0546(15) Uani 1 1 d . . .
C15A C 0.6251(6) 0.02881(9) -0.2806(5) 0.0563(15) Uani 1 1 d . A .
H15A H 0.5755 0.0170 -0.2890 0.068 Uiso 1 1 calc R . .
C16A C 0.5958(6) 0.04612(10) -0.2266(5) 0.0543(15) Uani 1 1 d . . .
H16A H 0.5261 0.0463 -0.1974 0.065 Uiso 1 1 calc R A .
C21 C 0.4802(5) 0.10768(8) -0.1645(5) 0.0432(12) Uani 1 1 d . . .
C22 C 0.5157(5) 0.10884(8) -0.0325(5) 0.0408(12) Uani 1 1 d . . .
H22 H 0.5696 0.0990 0.0192 0.049 Uiso 1 1 calc R . .
C23 C 0.4697(5) 0.12482(7) 0.0205(5) 0.0397(12) Uani 1 1 d . . .
C24 C 0.3871(6) 0.13901(8) -0.0570(6) 0.0535(15) Uani 1 1 d . . .
H24 H 0.3564 0.1497 -0.0209 0.064 Uiso 1 1 calc R . .
C25 C 0.3496(6) 0.13764(9) -0.1861(6) 0.0576(15) Uani 1 1 d . . .
H25 H 0.2920 0.1472 -0.2370 0.069 Uiso 1 1 calc R . .
C26 C 0.3958(5) 0.12238(9) -0.2408(5) 0.0497(14) Uani 1 1 d . . .
H26 H 0.3715 0.1217 -0.3288 0.060 Uiso 1 1 calc R . .
C21A C 0.6741(5) 0.10672(8) 0.3213(5) 0.0405(12) Uani 1 1 d . B .
N22A N 0.7610(4) 0.11103(7) 0.2668(4) 0.0464(11) Uani 1 1 d . . .
C23A C 0.8865(6) 0.10881(9) 0.3373(6) 0.0587(16) Uani 1 1 d . B .
H23A H 0.9488 0.1125 0.3024 0.070 Uiso 1 1 calc R . .
C24A C 0.9275(6) 0.10136(10) 0.4578(6) 0.0611(17) Uani 1 1 d . . .
C25A C 0.8374(7) 0.09759(10) 0.5140(6) 0.0646(18) Uani 1 1 d . B .
H25A H 0.8640 0.0931 0.5979 0.077 Uiso 1 1 calc R . .
C26A C 0.7069(6) 0.10043(9) 0.4456(5) 0.0557(15) Uani 1 1 d . . .
H26A H 0.6435 0.0982 0.4819 0.067 Uiso 1 1 calc R B .
C31 C 0.4615(5) 0.07724(8) 0.2921(4) 0.0384(11) Uani 1 1 d . . .
C32 C 0.5341(5) 0.06280(8) 0.2557(5) 0.0387(12) Uani 1 1 d . . .
H32 H 0.5758 0.0664 0.1995 0.046 Uiso 1 1 calc R . .
C33 C 0.5453(5) 0.04307(8) 0.3021(5) 0.0405(12) Uani 1 1 d . . .
C34 C 0.4835(5) 0.03801(9) 0.3864(5) 0.0496(14) Uani 1 1 d . . .
H34 H 0.4884 0.0248 0.4170 0.060 Uiso 1 1 calc R . .
C35 C 0.4144(6) 0.05256(10) 0.4252(5) 0.0588(16) Uani 1 1 d . . .
H35 H 0.3754 0.0491 0.4838 0.071 Uiso 1 1 calc R . .
C36 C 0.4021(5) 0.07197(9) 0.3793(5) 0.0470(13) Uani 1 1 d . . .
H36 H 0.3547 0.0816 0.4059 0.056 Uiso 1 1 calc R . .
C31A C 0.7515(5) 0.01745(7) 0.1400(5) 0.0412(12) Uani 1 1 d . . .
N32A N 0.8733(5) 0.01124(7) 0.1886(5) 0.0540(12) Uani 1 1 d . . .
C33A C 0.9125(7) -0.00310(10) 0.1258(7) 0.0666(18) Uani 1 1 d . . .
H33A H 0.9993 -0.0072 0.1570 0.080 Uiso 1 1 calc R . .
C34A C 0.8302(7) -0.01193(8) 0.0176(6) 0.0575(16) Uani 1 1 d . . .
C35A C 0.7050(7) -0.00515(10) -0.0327(6) 0.0641(17) Uani 1 1 d . . .
H35A H 0.6479 -0.0108 -0.1073 0.077 Uiso 1 1 calc R . .
C36A C 0.6642(6) 0.01002(10) 0.0273(6) 0.0582(15) Uani 1 1 d . . .
H36A H 0.5801 0.0152 -0.0067 0.070 Uiso 1 1 calc R . .
Br1B Br 0.85606(8) 0.202218(12) -0.17027(7) 0.0757(2) Uani 1 1 d . C -1
Br2B Br 0.1157(2) 0.23004(4) 0.6301(3) 0.0793(6) Uani 0.58 1 d P D -1
Br2D Br 0.1385(7) 0.23520(10) 0.5989(6) 0.196(4) Uani 0.42 1 d P D -2
Br3B Br 0.58026(8) 0.245980(12) -0.26219(7) 0.0785(2) Uani 1 1 d . . .
O1B O 0.8538(4) 0.20077(7) 0.5130(4) 0.0633(11) Uani 1 1 d . . .
C1B C 0.7792(5) 0.19963(8) 0.4049(5) 0.0427(12) Uani 1 1 d . . .
N1B N 0.7915(4) 0.18333(7) 0.3263(4) 0.0432(10) Uani 1 1 d . . .
O2B O 0.9257(4) 0.15586(7) 0.3484(4) 0.0680(12) Uani 1 1 d . . .
C2B C 0.8534(5) 0.16515(9) 0.3868(5) 0.0483(13) Uani 1 1 d . . .
O3B O 0.5302(4) 0.16531(7) 0.7147(3) 0.0622(11) Uani 1 1 d . . .
C3B C 0.5354(6) 0.16084(8) 0.6126(5) 0.0435(13) Uani 1 1 d . . .
N2B N 0.4249(4) 0.16411(6) 0.5001(4) 0.0436(10) Uani 1 1 d . . .
O4B O 0.4156(4) 0.13068(6) 0.4436(4) 0.0582(10) Uani 1 1 d . . .
C4B C 0.3743(5) 0.14797(9) 0.4163(5) 0.0439(13) Uani 1 1 d . . .
O5B O 0.1866(4) 0.17961(6) -0.1169(3) 0.0548(10) Uani 1 1 d . . .
C5B C 0.2280(5) 0.18400(8) -0.0050(5) 0.0400(12) Uani 1 1 d . . .
N3B N 0.3167(4) 0.20010(6) 0.0397(4) 0.0373(9) Uani 1 1 d . . .
O6B O 0.2129(4) 0.21586(6) 0.1601(4) 0.0595(11) Uani 1 1 d . . .
C6B C 0.3132(5) 0.21268(8) 0.1427(5) 0.0412(12) Uani 1 1 d . . .
C41 C 0.4412(5) 0.22005(7) 0.2299(4) 0.0365(11) Uani 1 1 d . . .
C42 C 0.5515(5) 0.20795(7) 0.2577(5) 0.0380(11) Uani 1 1 d . . .
H42 H 0.5491 0.1961 0.2118 0.046 Uiso 1 1 calc R . .
C43 C 0.6669(5) 0.21367(8) 0.3553(5) 0.0392(12) Uani 1 1 d . . .
C44 C 0.6703(6) 0.23193(8) 0.4181(5) 0.0455(13) Uani 1 1 d . . .
H44 H 0.7461 0.2359 0.4831 0.055 Uiso 1 1 calc R . .
C45 C 0.5625(6) 0.24425(8) 0.3850(5) 0.0517(14) Uani 1 1 d . . .
H45 H 0.5673 0.2567 0.4259 0.062 Uiso 1 1 calc R . .
C46 C 0.4477(6) 0.23863(8) 0.2929(5) 0.0450(13) Uani 1 1 d . . .
H46 H 0.3749 0.2471 0.2725 0.054 Uiso 1 1 calc R . .
C11B C 0.7969(5) 0.18778(8) 0.2036(5) 0.0437(12) Uani 1 1 d . C .
N12B N 0.8470(6) 0.20548(8) 0.1921(5) 0.0640(14) Uani 1 1 d . . .
C13B C 0.8596(7) 0.20967(10) 0.0798(7) 0.0693(19) Uani 1 1 d . C .
H13B H 0.8928 0.2223 0.0685 0.083 Uiso 1 1 calc R . .
C14B C 0.8255(6) 0.19610(9) -0.0178(5) 0.0520(14) Uani 1 1 d . . .
C15B C 0.7699(6) 0.17790(9) -0.0056(6) 0.0552(15) Uani 1 1 d . C .
H15B H 0.7438 0.1686 -0.0725 0.066 Uiso 1 1 calc R . .
C16B C 0.7537(6) 0.17364(9) 0.1070(5) 0.0508(14) Uani 1 1 d . . .
H16B H 0.7146 0.1616 0.1182 0.061 Uiso 1 1 calc R C .
C51 C 0.8163(5) 0.15776(8) 0.4951(5) 0.0461(13) Uani 1 1 d . . .
C52 C 0.6905(5) 0.16080(8) 0.4958(5) 0.0409(12) Uani 1 1 d . . .
H52 H 0.6284 0.1673 0.4276 0.049 Uiso 1 1 calc R . .
C53 C 0.6578(5) 0.15419(8) 0.5980(5) 0.0418(12) Uani 1 1 d . . .
C54 C 0.7502(6) 0.14422(9) 0.6973(5) 0.0558(16) Uani 1 1 d . . .
H54 H 0.7293 0.1399 0.7668 0.067 Uiso 1 1 calc R . .
C55 C 0.8726(7) 0.14058(10) 0.6946(6) 0.0655(18) Uani 1 1 d . . .
H55 H 0.9330 0.1334 0.7605 0.079 Uiso 1 1 calc R . .
C56 C 0.9065(6) 0.14758(9) 0.5934(6) 0.0558(15) Uani 1 1 d . . .
H56 H 0.9901 0.1454 0.5925 0.067 Uiso 1 1 calc R . .
C21B C 0.3399(6) 0.18033(8) 0.5104(5) 0.0476(13) Uani 1 1 d . D .
N22B N 0.2402(5) 0.17529(9) 0.5492(5) 0.0706(15) Uani 1 1 d . . .
C23B C 0.1722(7) 0.19076(12) 0.5754(7) 0.072(2) Uani 1 1 d . D .
H24B H 0.1022 0.1879 0.6015 0.087 Uiso 1 1 calc R . .
C24B C 0.2044(7) 0.21048(11) 0.5641(6) 0.0689(19) Uani 1 1 d . . .
C25B C 0.3015(9) 0.21516(10) 0.5192(6) 0.078(2) Uani 1 1 d . D .
H25B H 0.3196 0.2286 0.5058 0.094 Uiso 1 1 calc R . .
C26B C 0.3732(7) 0.19932(9) 0.4938(5) 0.0557(15) Uani 1 1 d . . .
H26B H 0.4424 0.2019 0.4661 0.067 Uiso 1 1 calc R D .
C61 C 0.2710(5) 0.15293(8) 0.2923(5) 0.0391(12) Uani 1 1 d . . .
C62 C 0.2910(5) 0.16805(8) 0.2143(5) 0.0398(12) Uani 1 1 d . . .
H62 H 0.3645 0.1763 0.2435 0.048 Uiso 1 1 calc R . .
C63 C 0.2009(5) 0.17078(7) 0.0925(5) 0.0376(11) Uani 1 1 d . . .
C64 C 0.0880(5) 0.15900(9) 0.0518(5) 0.0474(13) Uani 1 1 d . . .
H64 H 0.0268 0.1609 -0.0291 0.057 Uiso 1 1 calc R . .
C65 C 0.0671(6) 0.14462(9) 0.1304(6) 0.0572(15) Uani 1 1 d . . .
H65 H -0.0099 0.1371 0.1043 0.069 Uiso 1 1 calc R . .
C66 C 0.1603(6) 0.14117(9) 0.2486(6) 0.0508(14) Uani 1 1 d . . .
H66 H 0.1479 0.1308 0.2993 0.061 Uiso 1 1 calc R . .
C31B C 0.3739(5) 0.20938(8) -0.0422(4) 0.0381(11) Uani 1 1 d . . .
N32B N 0.3616(4) 0.22939(7) -0.0484(4) 0.0452(11) Uani 1 1 d . . .
C33B C 0.4206(6) 0.23962(9) -0.1166(5) 0.0538(14) Uani 1 1 d . . .
H33B H 0.4122 0.2537 -0.1229 0.065 Uiso 1 1 calc R . .
C34B C 0.4930(5) 0.22987(9) -0.1774(5) 0.0487(14) Uani 1 1 d . . .
C35B C 0.5030(5) 0.20904(9) -0.1732(5) 0.0495(14) Uani 1 1 d . . .
H35B H 0.5499 0.2022 -0.2158 0.059 Uiso 1 1 calc R . .
C36B C 0.4417(5) 0.19860(8) -0.1042(5) 0.0440(12) Uani 1 1 d . . .
H36B H 0.4459 0.1845 -0.0993 0.053 Uiso 1 1 calc R . .
C1S C 0.1995(10) 0.07936(15) -0.0931(9) 0.112(3) Uani 1 1 d . . .
H1S1 H 0.1064 0.0778 -0.1258 0.168 Uiso 1 1 calc R . .
H1S2 H 0.2226 0.0921 -0.1221 0.168 Uiso 1 1 calc R . .
H1S3 H 0.2298 0.0793 -0.0019 0.168 Uiso 1 1 calc R . .
C2S C 0.2605(12) 0.06241(16) -0.1383(9) 0.106(3) Uani 1 1 d . . .
O1S O 0.3777(7) 0.05696(13) -0.0902(6) 0.122(3) Uani 1 1 d . . .
O2S O 0.1832(6) 0.05283(8) -0.2349(5) 0.0887(15) Uani 1 1 d . . .
C3S C 0.2345(8) 0.03773(12) -0.2984(7) 0.081(2) Uani 1 1 d . . .
H3S1 H 0.2740 0.0267 -0.2405 0.097 Uiso 1 1 calc R . .
H3S2 H 0.3009 0.0438 -0.3262 0.097 Uiso 1 1 calc R . .
C4S C 0.1284(10) 0.02998(16) -0.4074(8) 0.114(3) Uani 1 1 d . . .
H4S1 H 0.0826 0.0412 -0.4587 0.171 Uiso 1 1 calc R . .
H4S2 H 0.0695 0.0223 -0.3785 0.171 Uiso 1 1 calc R . .
H4S3 H 0.1630 0.0213 -0.4569 0.171 Uiso 1 1 calc R . .

loop_
_atom_site_aniso_label
_atom_site_aniso_U_11
_atom_site_aniso_U_22
_atom_site_aniso_U_33
_atom_site_aniso_U_23
_atom_site_aniso_U_13
_atom_site_aniso_U_12
Br1A 0.0929(6) 0.0610(4) 0.0911(5) -0.0242(4) 0.0275(4) 0.0167(4)
Br2A 0.0380(16) 0.0820(15) 0.0781(11) -0.0129(11) -0.0046(10) 0.0043(13)
Br2C 0.047(3) 0.123(3) 0.150(6) -0.032(3) -0.018(3) 0.0264(18)
Br3A 0.1502(9) 0.0602(5) 0.1287(7) -0.0199(5) 0.0934(7) 0.0037(5)
O1A 0.072(3) 0.047(3) 0.084(3) 0.020(2) 0.028(2) -0.002(2)
C1A 0.051(3) 0.043(3) 0.052(3) 0.004(3) 0.030(3) 0.002(3)
N1A 0.055(3) 0.041(2) 0.036(2) 0.0024(19) 0.019(2) 0.009(2)
O2A 0.098(4) 0.084(3) 0.042(2) -0.016(2) -0.002(2) 0.035(3)
C2A 0.066(4) 0.057(4) 0.032(3) 0.002(3) 0.015(3) 0.009(3)
O3A 0.073(3) 0.033(2) 0.060(2) -0.0152(18) 0.020(2) 0.0024(19)
C3A 0.039(3) 0.032(3) 0.052(3) -0.003(2) 0.017(2) 0.005(2)
N2A 0.040(2) 0.036(2) 0.039(2) -0.0067(18) 0.014(2) -0.001(2)
O4A 0.039(2) 0.054(2) 0.063(2) -0.0032(19) 0.0155(19) 0.0106(19)
C4A 0.039(3) 0.048(3) 0.039(3) -0.013(2) 0.017(2) -0.001(3)
O5A 0.069(3) 0.036(2) 0.078(3) 0.0012(19) 0.035(2) -0.009(2)
C5A 0.043(3) 0.043(3) 0.039(3) 0.005(2) 0.008(2) 0.000(3)
N3A 0.039(2) 0.032(2) 0.045(2) 0.0012(18) 0.016(2) 0.0004(19)
O6A 0.055(2) 0.065(3) 0.041(2) 0.0030(19) 0.0113(19) -0.007(2)
C6A 0.040(3) 0.033(3) 0.046(3) 0.004(2) 0.014(2) 0.004(2)
C11 0.035(3) 0.034(3) 0.041(3) -0.005(2) 0.012(2) 0.000(2)
C12 0.041(3) 0.032(3) 0.039(3) -0.005(2) 0.016(2) -0.002(2)
C13 0.050(3) 0.027(3) 0.047(3) -0.005(2) 0.023(3) -0.002(2)
C14 0.046(3) 0.043(3) 0.060(3) -0.006(3) 0.028(3) -0.007(3)
C15 0.031(3) 0.050(3) 0.070(4) -0.008(3) 0.016(3) -0.010(3)
C16 0.039(3) 0.048(3) 0.053(3) -0.002(3) 0.011(3) 0.002(3)
C11A 0.060(4) 0.043(3) 0.034(3) 0.003(2) 0.022(3) 0.012(3)
N12A 0.069(3) 0.043(3) 0.064(3) -0.010(2) 0.041(3) -0.005(2)
C13A 0.075(4) 0.062(4) 0.067(4) -0.004(3) 0.046(4) 0.008(4)
C14A 0.068(4) 0.040(3) 0.052(3) -0.001(3) 0.015(3) 0.009(3)
C15A 0.062(4) 0.054(4) 0.054(3) -0.007(3) 0.021(3) -0.007(3)
C16A 0.052(4) 0.063(4) 0.052(3) 0.002(3) 0.023(3) -0.001(3)
C21 0.045(3) 0.042(3) 0.042(3) 0.003(2) 0.015(2) 0.003(2)
C22 0.049(3) 0.031(3) 0.040(3) 0.006(2) 0.012(2) 0.008(2)
C23 0.043(3) 0.027(3) 0.048(3) -0.001(2) 0.016(2) 0.002(2)
C24 0.065(4) 0.039(3) 0.061(4) 0.003(3) 0.027(3) 0.015(3)
C25 0.059(4) 0.050(4) 0.060(4) 0.015(3) 0.016(3) 0.020(3)
C26 0.051(3) 0.050(3) 0.043(3) 0.009(3) 0.010(3) 0.003(3)
C21A 0.048(3) 0.032(3) 0.040(3) -0.008(2) 0.014(3) -0.005(2)
N22A 0.043(3) 0.046(3) 0.051(3) -0.004(2) 0.018(2) 0.001(2)
C23A 0.047(4) 0.054(4) 0.073(4) -0.012(3) 0.018(3) 0.002(3)
C24A 0.048(4) 0.050(4) 0.068(4) -0.009(3) -0.002(3) -0.004(3)
C25A 0.076(5) 0.051(4) 0.045(3) 0.000(3) -0.007(3) -0.015(3)
C26A 0.060(4) 0.059(4) 0.043(3) -0.006(3) 0.011(3) -0.023(3)
C31 0.031(3) 0.049(3) 0.034(3) -0.005(2) 0.009(2) -0.001(2)
C32 0.033(3) 0.047(3) 0.038(3) -0.002(2) 0.016(2) -0.009(2)
C33 0.040(3) 0.042(3) 0.042(3) 0.000(2) 0.017(2) -0.006(2)
C34 0.052(3) 0.047(3) 0.047(3) 0.003(3) 0.014(3) -0.004(3)
C35 0.062(4) 0.078(5) 0.048(3) 0.005(3) 0.033(3) -0.006(3)
C36 0.044(3) 0.060(4) 0.039(3) -0.003(3) 0.017(2) 0.003(3)
C31A 0.048(3) 0.028(3) 0.050(3) 0.003(2) 0.020(3) 0.000(2)
N32A 0.051(3) 0.046(3) 0.062(3) 0.001(2) 0.017(2) 0.003(2)
C33A 0.063(4) 0.059(4) 0.082(5) 0.000(4) 0.030(4) 0.016(3)
C34A 0.078(5) 0.033(3) 0.072(4) -0.009(3) 0.040(4) -0.004(3)
C35A 0.080(5) 0.058(4) 0.051(3) -0.016(3) 0.019(3) -0.016(4)
C36A 0.058(4) 0.059(4) 0.055(4) -0.003(3) 0.016(3) 0.000(3)
Br1B 0.0904(5) 0.0805(5) 0.0725(4) 0.0155(4) 0.0488(4) 0.0103(4)
Br2B 0.0593(8) 0.0720(11) 0.0837(13) -0.0362(10) -0.0038(8) 0.0257(8)
Br2D 0.247(6) 0.166(5) 0.140(4) -0.027(3) 0.021(3) 0.142(5)
Br3B 0.0773(5) 0.0787(5) 0.0932(5) 0.0313(4) 0.0467(4) 0.0005(4)
O1B 0.050(2) 0.061(3) 0.064(3) -0.016(2) 0.003(2) -0.001(2)
C1B 0.036(3) 0.037(3) 0.054(3) -0.005(2) 0.015(3) -0.010(2)
N1B 0.043(3) 0.039(2) 0.050(3) -0.005(2) 0.020(2) -0.001(2)
O2B 0.068(3) 0.060(3) 0.091(3) 0.014(2) 0.047(3) 0.024(2)
C2B 0.038(3) 0.050(3) 0.058(3) -0.001(3) 0.019(3) 0.004(3)
O3B 0.079(3) 0.074(3) 0.039(2) -0.0041(19) 0.027(2) 0.004(2)
C3B 0.059(4) 0.036(3) 0.037(3) 0.002(2) 0.018(3) -0.003(3)
N2B 0.053(3) 0.039(2) 0.042(2) -0.0061(19) 0.021(2) -0.003(2)
O4B 0.079(3) 0.035(2) 0.054(2) 0.0037(18) 0.014(2) -0.002(2)
C4B 0.053(3) 0.045(3) 0.041(3) -0.002(2) 0.025(3) -0.006(3)
O5B 0.054(2) 0.065(3) 0.040(2) -0.0046(19) 0.0100(18) -0.006(2)
C5B 0.033(3) 0.047(3) 0.038(3) 0.001(2) 0.009(2) 0.007(2)
N3B 0.041(2) 0.033(2) 0.040(2) 0.0023(18) 0.0174(19) 0.0044(19)
O6B 0.047(2) 0.063(3) 0.075(3) -0.018(2) 0.029(2) 0.002(2)
C6B 0.046(3) 0.037(3) 0.044(3) -0.001(2) 0.021(3) 0.007(2)
C41 0.045(3) 0.029(3) 0.038(3) 0.000(2) 0.019(2) 0.002(2)
C42 0.049(3) 0.028(2) 0.041(3) -0.003(2) 0.021(2) -0.003(2)
C43 0.041(3) 0.039(3) 0.042(3) -0.002(2) 0.020(2) -0.003(2)
C44 0.050(3) 0.038(3) 0.050(3) -0.009(2) 0.019(3) -0.012(3)
C45 0.066(4) 0.034(3) 0.059(3) -0.012(3) 0.028(3) -0.006(3)
C46 0.053(3) 0.034(3) 0.054(3) -0.005(2) 0.025(3) 0.001(3)
C11B 0.038(3) 0.042(3) 0.056(3) 0.000(3) 0.022(3) 0.001(2)
N12B 0.081(4) 0.053(3) 0.072(3) -0.010(3) 0.044(3) -0.017(3)
C13B 0.090(5) 0.050(4) 0.083(5) 0.000(3) 0.049(4) -0.018(4)
C14B 0.055(4) 0.055(4) 0.053(3) 0.005(3) 0.029(3) 0.008(3)
C15B 0.059(4) 0.054(4) 0.052(3) -0.008(3) 0.019(3) -0.004(3)
C16B 0.051(3) 0.044(3) 0.061(4) -0.003(3) 0.023(3) -0.009(3)
C51 0.047(3) 0.044(3) 0.042(3) -0.006(2) 0.009(3) 0.001(3)
C52 0.044(3) 0.040(3) 0.038(3) -0.002(2) 0.012(2) 0.001(2)
C53 0.053(3) 0.032(3) 0.038(3) -0.002(2) 0.013(2) -0.002(2)
C54 0.077(5) 0.050(4) 0.038(3) 0.001(3) 0.018(3) 0.014(3)
C55 0.083(5) 0.053(4) 0.049(4) 0.005(3) 0.009(3) 0.024(4)
C56 0.051(4) 0.049(3) 0.059(4) -0.003(3) 0.008(3) 0.011(3)
C21B 0.061(4) 0.039(3) 0.043(3) -0.006(2) 0.018(3) -0.001(3)
N22B 0.063(3) 0.076(4) 0.078(4) -0.017(3) 0.032(3) -0.007(3)
C23B 0.051(4) 0.083(5) 0.089(5) -0.023(4) 0.031(4) 0.004(4)
C24B 0.068(4) 0.059(5) 0.066(4) -0.014(3) 0.005(4) 0.021(4)
C25B 0.117(7) 0.042(4) 0.064(4) 0.006(3) 0.018(4) 0.003(4)
C26B 0.078(4) 0.046(3) 0.049(3) 0.005(3) 0.030(3) -0.003(3)
C61 0.045(3) 0.035(3) 0.042(3) -0.003(2) 0.021(2) 0.002(2)
C62 0.036(3) 0.041(3) 0.044(3) -0.005(2) 0.016(2) -0.006(2)
C63 0.036(3) 0.034(3) 0.043(3) -0.004(2) 0.014(2) 0.004(2)
C64 0.039(3) 0.049(3) 0.049(3) -0.005(3) 0.009(3) -0.002(3)
C65 0.042(3) 0.057(4) 0.069(4) 0.001(3) 0.014(3) -0.012(3)
C66 0.051(3) 0.046(3) 0.063(4) 0.008(3) 0.029(3) -0.006(3)
C31B 0.041(3) 0.035(3) 0.036(3) 0.003(2) 0.010(2) 0.008(2)
N32B 0.051(3) 0.037(2) 0.049(3) 0.006(2) 0.018(2) 0.009(2)
C33B 0.065(4) 0.038(3) 0.060(4) 0.007(3) 0.024(3) 0.005(3)
C34B 0.044(3) 0.051(3) 0.052(3) 0.015(3) 0.019(3) -0.005(3)
C35B 0.050(3) 0.059(4) 0.044(3) 0.003(3) 0.022(3) 0.013(3)
C36B 0.052(3) 0.033(3) 0.049(3) -0.001(2) 0.020(3) 0.004(2)
C1S 0.134(8) 0.114(7) 0.113(7) -0.056(6) 0.073(6) -0.041(6)
C2S 0.137(9) 0.121(8) 0.083(6) -0.026(6) 0.066(7) -0.042(7)
O1S 0.087(4) 0.191(8) 0.099(5) -0.026(4) 0.047(4) -0.020(5)
O2S 0.113(4) 0.080(4) 0.081(3) -0.011(3) 0.044(3) -0.003(3)
C3S 0.088(5) 0.089(6) 0.080(5) -0.016(4) 0.046(5) 0.003(4)
C4S 0.118(8) 0.132(9) 0.089(6) -0.030(6) 0.032(6) 0.024(7)

loop_
_atom_type_symbol
_atom_type_description
_atom_type_scat_dispersion_real
_atom_type_scat_dispersion_imag
_atom_type_scat_source
C C 0.0033 0.0016 'International Tables Vol C Tables 4.2.6.8 and 6.1.1.4'
H H 0.0000 0.0000 'International Tables Vol C Tables 4.2.6.8 and 6.1.1.4'
N N 0.0061 0.0033 'International Tables Vol C Tables 4.2.6.8 and 6.1.1.4'
O O 0.0106 0.0060 'International Tables Vol C Tables 4.2.6.8 and 6.1.1.4'
Br Br -0.2901 2.4595 'International Tables Vol C Tables 4.2.6.8 and 6.1.1.4'

loop_
_geom_angle_atom_site_label_1
_geom_angle_atom_site_label_2
_geom_angle_atom_site_label_3
_geom_angle
O1A C1A N1A 122.5(5)
O1A C1A C13 122.0(5)
N1A C1A C13 115.4(4)
C2A N1A C11A 117.8(4)
C2A N1A C1A 122.5(5)
C11A N1A C1A 116.0(4)
O2A C2A N1A 120.1(5)
O2A C2A C21 121.3(5)
N1A C2A C21 118.5(5)
O3A C3A N2A 120.6(5)
O3A C3A C23 122.9(5)
N2A C3A C23 116.4(4)
C4A N2A C21A 126.7(4)
C4A N2A C3A 117.0(4)
C21A N2A C3A 115.9(4)
O4A C4A N2A 120.8(5)
O4A C4A C31 121.6(5)
N2A C4A C31 117.5(5)
O5A C5A N3A 119.2(5)
O5A C5A C33 121.7(5)
N3A C5A C33 118.8(5)
C5A N3A C6A 119.2(4)
C5A N3A C31A 117.5(4)
C6A N3A C31A 116.7(4)
O6A C6A N3A 121.7(5)
O6A C6A C11 122.7(5)
N3A C6A C11 115.6(4)
C16 C11 C12 119.4(5)
C16 C11 C6A 120.4(5)
C12 C11 C6A 119.5(4)
C11 C12 C13 120.0(5)
C11 C12 H12 120.0
C13 C12 H12 120.0
C14 C13 C12 119.2(5)
C14 C13 C1A 119.9(5)
C12 C13 C1A 120.3(5)
C15 C14 C13 120.5(5)
C15 C14 H14 119.7
C13 C14 H14 119.7
C16 C15 C14 119.9(5)
C16 C15 H15 120.0
C14 C15 H15 120.0
C15 C16 C11 120.6(5)
C15 C16 H16 119.7
C11 C16 H16 119.7
N12A C11A C16A 124.2(5)
N12A C11A N1A 115.4(5)
C16A C11A N1A 120.5(5)
C11A N12A C13A 116.5(5)
N12A C13A C14A 122.9(6)
N12A C13A H13A 118.5
C14A C13A H13A 118.5
C13A C14A C15A 119.9(5)
C13A C14A Br1A 119.7(5)
C15A C14A Br1A 120.4(5)
C14A C15A C16A 118.3(6)
C14A C15A H15A 120.9
C16A C15A H15A 120.9
C11A C16A C15A 118.2(5)
C11A C16A H16A 120.9
C15A C16A H16A 120.9
C22 C21 C26 119.3(5)
C22 C21 C2A 122.6(5)
C26 C21 C2A 118.0(5)
C23 C22 C21 119.3(5)
C23 C22 H22 120.3
C21 C22 H22 120.3
C24 C23 C22 119.8(5)
C24 C23 C3A 119.7(5)
C22 C23 C3A 120.2(4)
C25 C24 C23 121.0(5)
C25 C24 H24 119.5
C23 C24 H24 119.5
C26 C25 C24 120.4(5)
C26 C25 H25 119.8
C24 C25 H25 119.8
C25 C26 C21 120.0(5)
C25 C26 H26 120.0
C21 C26 H26 120.0
N22A C21A C26A 123.7(5)
N22A C21A N2A 112.5(4)
C26A C21A N2A 123.8(5)
C21A N22A C23A 117.3(5)
N22A C23A C24A 123.0(6)
N22A C23A H23A 118.5
C24A C23A H23A 118.5
C23A C24A C25A 119.0(6)
C23A C24A Br2C 124.9(6)
C25A C24A Br2C 115.5(6)
C23A C24A Br2A 116.5(5)
C25A C24A Br2A 124.5(5)
C24A C25A C26A 119.5(6)
C24A C25A H25A 120.2
C26A C25A H25A 120.2
C25A C26A C21A 117.2(6)
C25A C26A H26A 121.4
C21A C26A H26A 121.4
C32 C31 C36 119.5(5)
C32 C31 C4A 121.6(4)
C36 C31 C4A 118.7(4)
C33 C32 C31 120.8(4)
C33 C32 H32 119.6
C31 C32 H32 119.6
C34 C33 C32 118.8(5)
C34 C33 C5A 118.5(5)
C32 C33 C5A 122.6(4)
C35 C34 C33 120.2(5)
C35 C34 H34 119.9
C33 C34 H34 119.9
C36 C35 C34 121.3(5)
C36 C35 H35 119.3
C34 C35 H35 119.3
C35 C36 C31 119.2(5)
C35 C36 H36 120.4
C31 C36 H36 120.4
N32A C31A C36A 123.1(5)
N32A C31A N3A 116.2(5)
C36A C31A N3A 120.7(5)
C31A N32A C33A 117.8(5)
N32A C33A C34A 122.5(6)
N32A C33A H33A 118.8
C34A C33A H33A 118.8
C35A C34A C33A 119.1(5)
C35A C34A Br3A 120.3(5)
C33A C34A Br3A 120.6(5)
C34A C35A C36A 119.3(6)
C34A C35A H35A 120.3
C36A C35A H35A 120.3
C35A C36A C31A 118.1(6)
C35A C36A H36A 121.0
C31A C36A H36A 121.0
O1B C1B N1B 119.6(5)
O1B C1B C43 121.4(5)
N1B C1B C43 118.8(5)
C2B N1B C1B 117.8(4)
C2B N1B C11B 117.4(4)
C1B N1B C11B 119.2(4)
O2B C2B N1B 121.4(5)
O2B C2B C51 122.2(5)
N1B C2B C51 116.3(5)
O3B C3B N2B 119.9(5)
O3B C3B C53 121.7(5)
N2B C3B C53 118.0(4)
C4B N2B C3B 119.8(4)
C4B N2B C21B 119.9(5)
C3B N2B C21B 114.2(4)
O4B C4B N2B 120.7(5)
O4B C4B C61 122.1(5)
N2B C4B C61 117.2(5)
O5B C5B N3B 120.7(5)
O5B C5B C63 121.3(5)
N3B C5B C63 117.5(4)
C5B N3B C31B 119.9(4)
C5B N3B C6B 120.9(4)
C31B N3B C6B 114.7(4)
O6B C6B N3B 121.0(5)
O6B C6B C41 122.9(5)
N3B C6B C41 115.9(4)
C42 C41 C46 119.9(5)
C42 C41 C6B 120.6(4)
C46 C41 C6B 119.2(5)
C41 C42 C43 119.8(4)
C41 C42 H42 120.1
C43 C42 H42 120.1
C44 C43 C42 119.1(5)
C44 C43 C1B 118.5(5)
C42 C43 C1B 121.9(5)
C45 C44 C43 120.4(5)
C45 C44 H44 119.8
C43 C44 H44 119.8
C46 C45 C44 121.4(5)
C46 C45 H45 119.3
C44 C45 H45 119.3
C45 C46 C41 119.2(5)
C45 C46 H46 120.4
C41 C46 H46 120.4
N12B C11B C16B 124.0(5)
N12B C11B N1B 115.9(5)
C16B C11B N1B 120.1(5)
C11B N12B C13B 117.2(5)
N12B C13B C14B 122.2(6)
N12B C13B H13B 118.9
C14B C13B H13B 118.9
C13B C14B C15B 119.8(5)
C13B C14B Br1B 120.2(5)
C15B C14B Br1B 119.9(4)
C16B C15B C14B 118.5(5)
C16B C15B H15B 120.7
C14B C15B H15B 120.7
C15B C16B C11B 118.1(5)
C15B C16B H16B 121.0
C11B C16B H16B 121.0
C56 C51 C52 120.0(5)
C56 C51 C2B 119.5(5)
C52 C51 C2B 120.6(5)
C53 C52 C51 120.1(5)
C53 C52 H52 120.0
C51 C52 H52 120.0
C54 C53 C52 119.3(5)
C54 C53 C3B 119.3(5)
C52 C53 C3B 120.5(5)
C55 C54 C53 120.7(5)
C55 C54 H54 119.7
C53 C54 H54 119.7
C54 C55 C56 120.2(6)
C54 C55 H55 119.9
C56 C55 H55 119.9
C51 C56 C55 119.8(6)
C51 C56 H56 120.1
C55 C56 H56 120.1
C26B C21B N22B 124.5(6)
C26B C21B N2B 117.7(5)
N22B C21B N2B 117.4(5)
C21B N22B C23B 117.1(6)
N22B C23B C24B 121.0(7)
N22B C23B H24B 119.5
C24B C23B H24B 119.5
C23B C24B C25B 120.7(6)
C23B C24B Br2D 132.5(7)
C25B C24B Br2D 106.8(6)
C23B C24B Br2B 114.9(6)
C25B C24B Br2B 124.1(6)
C24B C25B C26B 118.4(6)
C24B C25B H25B 120.8
C26B C25B H25B 120.8
C21B C26B C25B 118.1(6)
C21B C26B H26B 121.0
C25B C26B H26B 121.0
C66 C61 C62 119.2(5)
C66 C61 C4B 119.8(5)
C62 C61 C4B 120.7(5)
C63 C62 C61 119.9(5)
C63 C62 H62 120.0
C61 C62 H62 120.0
C62 C63 C64 119.6(5)
C62 C63 C5B 122.5(4)
C64 C63 C5B 117.3(5)
C65 C64 C63 120.1(5)
C65 C64 H64 119.9
C63 C64 H64 119.9
C64 C65 C66 120.0(5)
C64 C65 H65 120.0
C66 C65 H65 120.0
C61 C66 C65 120.9(5)
C61 C66 H66 119.5
C65 C66 H66 119.5
N32B C31B C36B 123.3(5)
N32B C31B N3B 113.6(4)
C36B C31B N3B 123.0(5)
C31B N32B C33B 117.8(5)
N32B C33B C34B 121.8(5)
N32B C33B H33B 119.1
C34B C33B H33B 119.1
C33B C34B C35B 120.1(5)
C33B C34B Br3B 118.1(4)
C35B C34B Br3B 121.8(4)
C34B C35B C36B 117.9(5)
C34B C35B H35B 121.0
C36B C35B H35B 121.0
C35B C36B C31B 119.0(5)
C35B C36B H36B 120.5
C31B C36B H36B 120.5
C2S C1S H1S1 109.5
C2S C1S H1S2 109.5
H1S1 C1S H1S2 109.5
C2S C1S H1S3 109.5
H1S1 C1S H1S3 109.5
H1S2 C1S H1S3 109.5
O1S C2S O2S 119.7(9)
O1S C2S C1S 125.7(9)
O2S C2S C1S 114.7(10)
C2S O2S C3S 120.0(8)
O2S C3S C4S 108.8(7)
O2S C3S H3S1 109.9
C4S C3S H3S1 109.9
O2S C3S H3S2 109.9
C4S C3S H3S2 109.9
H3S1 C3S H3S2 108.3
C3S C4S H4S1 109.5
C3S C4S H4S2 109.5
H4S1 C4S H4S2 109.5
C3S C4S H4S3 109.5
H4S1 C4S H4S3 109.5
H4S2 C4S H4S3 109.5

loop_
_geom_bond_atom_site_label_1
_geom_bond_atom_site_label_2
_geom_bond_distance
Br1A C14A 1.886(6)
Br2A C24A 1.965(8)
Br2C C24A 1.781(10)
Br3A C34A 1.887(6)
O1A C1A 1.192(7)
C1A N1A 1.424(7)
C1A C13 1.486(8)
N1A C2A 1.412(7)
N1A C11A 1.424(7)
O2A C2A 1.210(7)
C2A C21 1.479(8)
O3A C3A 1.197(6)
C3A N2A 1.447(7)
C3A C23 1.484(7)
N2A C4A 1.376(7)
N2A C21A 1.425(7)
O4A C4A 1.202(6)
C4A C31 1.504(8)
O5A C5A 1.223(6)
C5A N3A 1.412(7)
C5A C33 1.467(8)
N3A C6A 1.425(7)
N3A C31A 1.428(6)
O6A C6A 1.201(6)
C6A C11 1.487(7)
C11 C16 1.376(7)
C11 C12 1.388(7)
C12 C13 1.392(7)
C12 H12 0.9300
C13 C14 1.378(7)
C14 C15 1.376(8)
C14 H14 0.9300
C15 C16 1.371(8)
C15 H15 0.9300
C16 H16 0.9300
C11A N12A 1.317(7)
C11A C16A 1.372(8)
N12A C13A 1.346(7)
C13A C14A 1.357(9)
C13A H13A 0.9300
C14A C15A 1.359(9)
C15A C16A 1.377(8)
C15A H15A 0.9300
C16A H16A 0.9300
C21 C22 1.397(7)
C21 C26 1.402(8)
C22 C23 1.385(7)
C22 H22 0.9300
C23 C24 1.376(7)
C24 C25 1.364(8)
C24 H24 0.9300
C25 C26 1.362(8)
C25 H25 0.9300
C26 H26 0.9300
C21A N22A 1.329(7)
C21A C26A 1.378(8)
N22A C23A 1.332(7)
C23A C24A 1.359(9)
C23A H23A 0.9300
C24A C25A 1.367(10)
C25A C26A 1.378(9)
C25A H25A 0.9300
C26A H26A 0.9300
C31 C32 1.387(7)
C31 C36 1.395(7)
C32 C33 1.386(7)
C32 H32 0.9300
C33 C34 1.382(7)
C34 C35 1.380(8)
C34 H34 0.9300
C35 C36 1.363(9)
C35 H35 0.9300
C36 H36 0.9300
C31A N32A 1.316(7)
C31A C36A 1.382(8)
N32A C33A 1.334(8)
C33A C34A 1.365(9)
C33A H33A 0.9300
C34A C35A 1.361(9)
C35A C36A 1.362(9)
C35A H35A 0.9300
C36A H36A 0.9300
Br1B C14B 1.898(5)
Br2B C24B 1.909(7)
Br2D C24B 1.872(9)
Br3B C34B 1.890(5)
O1B C1B 1.206(6)
C1B N1B 1.423(7)
C1B C43 1.480(8)
N1B C2B 1.422(7)
N1B C11B 1.429(7)
O2B C2B 1.193(6)
C2B C51 1.491(8)
O3B C3B 1.204(6)
C3B N2B 1.427(7)
C3B C53 1.471(8)
N2B C4B 1.396(7)
N2B C21B 1.445(7)
O4B C4B 1.221(7)
C4B C61 1.491(8)
O5B C5B 1.212(6)
C5B N3B 1.404(7)
C5B C63 1.505(7)
N3B C31B 1.419(6)
N3B C6B 1.433(6)
O6B C6B 1.199(6)
C6B C41 1.482(7)
C41 C42 1.387(7)
C41 C46 1.399(7)
C42 C43 1.404(7)
C42 H42 0.9300
C43 C44 1.384(7)
C44 C45 1.371(8)
C44 H44 0.9300
C45 C46 1.370(8)
C45 H45 0.9300
C46 H46 0.9300
C11B N12B 1.311(7)
C11B C16B 1.380(8)
N12B C13B 1.344(8)
C13B C14B 1.359(9)
C13B H13B 0.9300
C14B C15B 1.369(8)
C15B C16B 1.367(8)
C15B H15B 0.9300
C16B H16B 0.9300
C51 C56 1.370(8)
C51 C52 1.395(8)
C52 C53 1.386(7)
C52 H52 0.9300
C53 C54 1.381(8)
C54 C55 1.372(9)
C54 H54 0.9300
C55 C56 1.390(9)
C55 H55 0.9300
C56 H56 0.9300
C21B C26B 1.330(8)
C21B N22B 1.349(8)
N22B C23B 1.351(9)
C23B C24B 1.359(10)
C23B H24B 0.9300
C24B C25B 1.362(11)
C25B C26B 1.390(10)
C25B H25B 0.9300
C26B H26B 0.9300
C61 C66 1.375(8)
C61 C62 1.391(7)
C62 C63 1.390(7)
C62 H62 0.9300
C63 C64 1.392(7)
C64 C65 1.365(8)
C64 H64 0.9300
C65 C66 1.381(8)
C65 H65 0.9300
C66 H66 0.9300
C31B N32B 1.320(6)
C31B C36B 1.377(7)
N32B C33B 1.342(7)
C33B C34B 1.371(8)
C33B H33B 0.9300
C34B C35B 1.371(8)
C35B C36B 1.373(8)
C35B H35B 0.9300
C36B H36B 0.9300
C1S C2S 1.476(13)
C1S H1S1 0.9600
C1S H1S2 0.9600
C1S H1S3 0.9600
C2S O1S 1.257(12)
C2S O2S 1.284(10)
O2S C3S 1.444(8)
C3S C4S 1.453(11)
C3S H3S1 0.9700
C3S H3S2 0.9700
C4S H4S1 0.9600
C4S H4S2 0.9600
C4S H4S3 0.9600

loop_
_geom_hbond_atom_site_label_D
_geom_hbond_atom_site_label_H
_geom_hbond_atom_site_label_A
_geom_hbond_distance_DH
_geom_hbond_distance_HA
_geom_hbond_distance_DA
_geom_hbond_angle_DHA
_geom_hbond_site_symmetry_A
_geom_hbond_publ_flag
C15A H15A O5A 0.93 2.53 3.422(7) 161 3_655 yes
C16A H16A O1S 0.93 2.44 3.333(9) 162 . yes
C35A H35A O5A 0.93 2.44 3.219(8) 142 3_655 yes
C35B H35B O3B 0.93 2.53 3.190(7) 128 1_554 yes
C54 H54 O1A 0.93 2.40 3.142(7) 136 1_556 yes
C1S H1S3 O4A 0.96 2.53 3.301(9) 138 . yes
C4S H4S3 Br1A 0.96 2.69 3.643(8) 172 3_654 yes

loop_
_geom_torsion_atom_site_label_1
_geom_torsion_atom_site_label_2
_geom_torsion_atom_site_label_3
_geom_torsion_atom_site_label_4
_geom_torsion
O1A C1A N1A C2A -29.8(8)
C13 C1A N1A C2A 146.2(5)
O1A C1A N1A C11A 128.1(5)
C13 C1A N1A C11A -55.8(6)
C11A N1A C2A O2A -6.9(8)
C1A N1A C2A O2A 150.7(6)
C11A N1A C2A C21 168.9(5)
C1A N1A C2A C21 -33.5(7)
O3A C3A N2A C4A 114.7(6)
C23 C3A N2A C4A -67.6(6)
O3A C3A N2A C21A -58.1(6)
C23 C3A N2A C21A 119.6(5)
C21A N2A C4A O4A 164.1(5)
C3A N2A C4A O4A -7.9(7)
C21A N2A C4A C31 -19.1(7)
C3A N2A C4A C31 168.9(4)
O5A C5A N3A C6A -140.3(5)
C33 C5A N3A C6A 45.6(6)
O5A C5A N3A C31A 10.2(7)
C33 C5A N3A C31A -163.9(4)
C5A N3A C6A O6A 24.5(7)
C31A N3A C6A O6A -126.2(5)
C5A N3A C6A C11 -153.0(4)
C31A N3A C6A C11 56.3(6)
O6A C6A C11 C16 36.6(8)
N3A C6A C11 C16 -145.9(5)
O6A C6A C11 C12 -134.1(5)
N3A C6A C11 C12 43.4(6)
C16 C11 C12 C13 -3.7(7)
C6A C11 C12 C13 167.1(4)
C11 C12 C13 C14 3.8(7)
C11 C12 C13 C1A -167.4(4)
O1A C1A C13 C14 -30.0(8)
N1A C1A C13 C14 154.0(5)
O1A C1A C13 C12 141.1(5)
N1A C1A C13 C12 -35.0(6)
C12 C13 C14 C15 0.5(8)
C1A C13 C14 C15 171.7(5)
C13 C14 C15 C16 -4.8(8)
C14 C15 C16 C11 4.9(9)
C12 C11 C16 C15 -0.6(8)
C6A C11 C16 C15 -171.3(5)
C2A N1A C11A N12A 118.9(6)
C1A N1A C11A N12A -40.1(6)
C2A N1A C11A C16A -60.8(7)
C1A N1A C11A C16A 140.2(5)
C16A C11A N12A C13A 1.1(9)
N1A C11A N12A C13A -178.6(5)
C11A N12A C13A C14A 0.9(9)
N12A C13A C14A C15A -2.4(10)
N12A C13A C14A Br1A 177.7(5)
C13A C14A C15A C16A 1.8(9)
Br1A C14A C15A C16A -178.3(4)
N12A C11A C16A C15A -1.7(9)
N1A C11A C16A C15A 178.0(5)
C14A C15A C16A C11A 0.1(9)
O2A C2A C21 C22 143.8(6)
N1A C2A C21 C22 -32.0(8)
O2A C2A C21 C26 -32.4(9)
N1A C2A C21 C26 151.8(5)
C26 C21 C22 C23 -1.8(8)
C2A C21 C22 C23 -177.9(5)
C21 C22 C23 C24 1.7(8)
C21 C22 C23 C3A -172.4(5)
O3A C3A C23 C24 -34.0(8)
N2A C3A C23 C24 148.3(5)
O3A C3A C23 C22 140.1(6)
N2A C3A C23 C22 -37.5(7)
C22 C23 C24 C25 -0.1(9)
C3A C23 C24 C25 174.1(6)
C23 C24 C25 C26 -1.5(10)
C24 C25 C26 C21 1.5(9)
C22 C21 C26 C25 0.2(8)
C2A C21 C26 C25 176.5(6)
C4A N2A C21A N22A 144.7(5)
C3A N2A C21A N22A -43.3(6)
C4A N2A C21A C26A -35.9(7)
C3A N2A C21A C26A 136.1(5)
C26A C21A N22A C23A 0.9(8)
N2A C21A N22A C23A -179.8(5)
C21A N22A C23A C24A 3.8(8)
N22A C23A C24A C25A -5.9(10)
N22A C23A C24A Br2C -176.3(6)
N22A C23A C24A Br2A 175.3(5)
C23A C24A C25A C26A 3.2(9)
Br2C C24A C25A C26A 174.5(6)
Br2A C24A C25A C26A -178.1(5)
C24A C25A C26A C21A 1.0(9)
N22A C21A C26A C25A -3.2(8)
N2A C21A C26A C25A 177.5(5)
O4A C4A C31 C32 120.7(5)
N2A C4A C31 C32 -56.1(6)
O4A C4A C31 C36 -54.7(7)
N2A C4A C31 C36 128.6(5)
C36 C31 C32 C33 1.8(7)
C4A C31 C32 C33 -173.5(5)
C31 C32 C33 C34 -0.5(8)
C31 C32 C33 C5A 175.1(5)
O5A C5A C33 C34 28.4(8)
N3A C5A C33 C34 -157.7(5)
O5A C5A C33 C32 -147.1(5)
N3A C5A C33 C32 26.8(7)
C32 C33 C34 C35 -1.4(8)
C5A C33 C34 C35 -177.1(5)
C33 C34 C35 C36 1.9(9)
C34 C35 C36 C31 -0.5(9)
C32 C31 C36 C35 -1.4(8)
C4A C31 C36 C35 174.1(5)
C5A N3A C31A N32A -117.3(5)
C6A N3A C31A N32A 33.9(6)
C5A N3A C31A C36A 61.8(6)
C6A N3A C31A C36A -147.0(5)
C36A C31A N32A C33A -0.8(8)
N3A C31A N32A C33A 178.3(5)
C31A N32A C33A C34A -2.7(9)
N32A C33A C34A C35A 3.8(10)
N32A C33A C34A Br3A -175.5(5)
C33A C34A C35A C36A -1.2(10)
Br3A C34A C35A C36A 178.1(5)
C34A C35A C36A C31A -2.1(9)
N32A C31A C36A C35A 3.3(9)
N3A C31A C36A C35A -175.8(5)
O1B C1B N1B C2B 24.2(7)
C43 C1B N1B C2B -150.0(5)
O1B C1B N1B C11B -128.8(5)
C43 C1B N1B C11B 57.0(6)
C1B N1B C2B O2B -140.7(6)
C11B N1B C2B O2B 12.8(8)
C1B N1B C2B C51 43.0(7)
C11B N1B C2B C51 -163.5(5)
O3B C3B N2B C4B -125.7(5)
C53 C3B N2B C4B 61.1(6)
O3B C3B N2B C21B 26.7(7)
C53 C3B N2B C21B -146.5(5)
C3B N2B C4B O4B 6.8(7)
C21B N2B C4B O4B -144.0(5)
C3B N2B C4B C61 -171.7(4)
C21B N2B C4B C61 37.5(6)
O5B C5B N3B C31B -9.6(7)
C63 C5B N3B C31B 162.4(4)
O5B C5B N3B C6B 145.2(5)
C63 C5B N3B C6B -42.8(6)
C5B N3B C6B O6B -30.5(7)
C31B N3B C6B O6B 125.6(5)
C5B N3B C6B C41 145.1(4)
C31B N3B C6B C41 -58.8(6)
O6B C6B C41 C42 141.0(5)
N3B C6B C41 C42 -34.6(6)
O6B C6B C41 C46 -33.4(8)
N3B C6B C41 C46 151.0(4)
C46 C41 C42 C43 4.6(7)
C6B C41 C42 C43 -169.8(4)
C41 C42 C43 C44 -3.3(7)
C41 C42 C43 C1B 168.5(4)
O1B C1B C43 C44 20.5(7)
N1B C1B C43 C44 -165.4(4)
O1B C1B C43 C42 -151.3(5)
N1B C1B C43 C42 22.8(7)
C42 C43 C44 C45 -0.2(7)
C1B C43 C44 C45 -172.2(5)
C43 C44 C45 C46 2.4(8)
C44 C45 C46 C41 -1.1(8)
C42 C41 C46 C45 -2.4(7)
C6B C41 C46 C45 172.0(5)
C2B N1B C11B N12B -123.8(6)
C1B N1B C11B N12B 29.3(7)
C2B N1B C11B C16B 54.7(7)
C1B N1B C11B C16B -152.2(5)
C16B C11B N12B C13B -1.8(9)
N1B C11B N12B C13B 176.6(6)
C11B N12B C13B C14B -1.7(10)
N12B C13B C14B C15B 3.5(11)
N12B C13B C14B Br1B -175.9(5)
C13B C14B C15B C16B -1.9(9)
Br1B C14B C15B C16B 177.6(5)
C14B C15B C16B C11B -1.4(9)
N12B C11B C16B C15B 3.4(9)
N1B C11B C16B C15B -175.0(5)
O2B C2B C51 C56 35.4(8)
N1B C2B C51 C56 -148.4(5)
O2B C2B C51 C52 -143.5(6)
N1B C2B C51 C52 32.7(7)
C56 C51 C52 C53 2.3(8)
C2B C51 C52 C53 -178.8(5)
C51 C52 C53 C54 -1.4(8)
C51 C52 C53 C3B 167.6(5)
O3B C3B C53 C54 29.4(8)
N2B C3B C53 C54 -157.5(5)
O3B C3B C53 C52 -139.5(5)
N2B C3B C53 C52 33.6(7)
C52 C53 C54 C55 -1.0(8)
C3B C53 C54 C55 -170.1(5)
C53 C54 C55 C56 2.4(10)
C52 C51 C56 C55 -1.0(9)
C2B C51 C56 C55 -179.8(5)
C54 C55 C56 C51 -1.4(9)
C4B N2B C21B C26B -125.8(6)
C3B N2B C21B C26B 81.9(6)
C4B N2B C21B N22B 60.9(7)
C3B N2B C21B N22B -91.4(6)
C26B C21B N22B C23B -1.6(9)
N2B C21B N22B C23B 171.2(5)
C21B N22B C23B C24B -0.6(10)
N22B C23B C24B C25B 3.7(11)
N22B C23B C24B Br2D -176.7(6)
N22B C23B C24B Br2B -170.6(5)
C23B C24B C25B C26B -4.6(11)
Br2D C24B C25B C26B 175.8(5)
Br2B C24B C25B C26B 169.2(5)
N22B C21B C26B C25B 0.7(9)
N2B C21B C26B C25B -172.1(5)
C24B C25B C26B C21B 2.4(10)
O4B C4B C61 C66 47.9(7)
N2B C4B C61 C66 -133.6(5)
O4B C4B C61 C62 -125.6(6)
N2B C4B C61 C62 52.8(6)
C66 C61 C62 C63 -1.5(7)
C4B C61 C62 C63 172.0(4)
C61 C62 C63 C64 3.1(7)
C61 C62 C63 C5B -168.3(5)
O5B C5B C63 C62 144.9(5)
N3B C5B C63 C62 -27.0(7)
O5B C5B C63 C64 -26.7(7)
N3B C5B C63 C64 161.4(4)
C62 C63 C64 C65 -1.1(8)
C5B C63 C64 C65 170.8(5)
C63 C64 C65 C66 -2.5(9)
C62 C61 C66 C65 -2.1(8)
C4B C61 C66 C65 -175.8(5)
C64 C65 C66 C61 4.2(9)
C5B N3B C31B N32B 127.7(5)
C6B N3B C31B N32B -28.6(6)
C5B N3B C31B C36B -55.5(7)
C6B N3B C31B C36B 148.2(5)
C36B C31B N32B C33B -1.3(8)
N3B C31B N32B C33B 175.5(5)
C31B N32B C33B C34B -0.7(8)
N32B C33B C34B C35B 2.2(9)
N32B C33B C34B Br3B -176.2(4)
C33B C34B C35B C36B -1.7(9)
Br3B C34B C35B C36B 176.8(4)
C34B C35B C36B C31B -0.3(8)
N32B C31B C36B C35B 1.9(8)
N3B C31B C36B C35B -174.6(5)
O1S C2S O2S C3S -8.4(13)
C1S C2S O2S C3S 171.9(7)
C2S O2S C3S C4S -177.2(8)
